data_7202984
loop_
_publ_author_name
'Du, Miao'
'Li, Cheng-Peng'
'Zhao, Xiao-Jun'
'Yu, Qian'

_publ_section_title
;
 Interplay of coordinative and supramolecular interactions in
 engineering unusual crystalline architectures of low-dimensional
 metal--pamoate complexes under co-ligand intervention
;
_journal_issue 11
_journal_name_full CrystEngComm
_journal_page_first 1011
_journal_paper_doi 10.1039/b707853f
_journal_volume 9
_journal_year 2007
_chemical_formula_sum 'C29 H36 Mn N2 O12'
_chemical_formula_weight 659.54
_chemical_name_systematic
;
?
;
_space_group_IT_number 2
_symmetry_cell_setting triclinic
_symmetry_space_group_name_Hall '-P 1'
_symmetry_space_group_name_H-M 'P -1'
_atom_sites_solution_hydrogens geom
_atom_sites_solution_primary direct
_atom_sites_solution_secondary difmap
_audit_creation_method SHELXL-97
_cell_angle_alpha 87.749(3)
_cell_angle_beta 89.854(3)
_cell_angle_gamma 80.647(3)
_cell_formula_units_Z 2
_cell_length_a 9.087(2)
_cell_length_b 13.014(3)
_cell_length_c 13.168(3)
_cell_measurement_reflns_used 3103
_cell_measurement_temperature 295(2)
_cell_measurement_theta_max 27.73
_cell_measurement_theta_min 2.27
_cell_volume 1535.3(6)
_computing_cell_refinement 'Bruker APEX II'
_computing_data_collection 'Bruker APEX II'
_computing_data_reduction 'Bruker SAINT'
_computing_molecular_graphics 'Bruker SHELXTL'
_computing_publication_material 'Bruker SHELXTL'
_computing_structure_refinement 'SHELXL-97 (Sheldrick, 1997)'
_computing_structure_solution 'SHELXS-97 (Sheldrick, 1990)'
_diffrn_ambient_temperature 295(2)
_diffrn_measured_fraction_theta_full 0.984
_diffrn_measured_fraction_theta_max 0.984
_diffrn_measurement_device_type 'APEX II CCD area detector'
_diffrn_measurement_method 'phi and omega scans'
_diffrn_radiation_monochromator graphite
_diffrn_radiation_source 'fine-focus sealed tube'
_diffrn_radiation_type MoK\a
_diffrn_radiation_wavelength 0.71073
_diffrn_reflns_av_R_equivalents 0.0141
_diffrn_reflns_av_sigmaI/netI 0.0250
_diffrn_reflns_limit_h_max 10
_diffrn_reflns_limit_h_min -10
_diffrn_reflns_limit_k_max 15
_diffrn_reflns_limit_k_min -15
_diffrn_reflns_limit_l_max 15
_diffrn_reflns_limit_l_min -8
_diffrn_reflns_number 8397
_diffrn_reflns_theta_full 25.03
_diffrn_reflns_theta_max 25.03
_diffrn_reflns_theta_min 2.26
_exptl_absorpt_coefficient_mu 0.496
_exptl_absorpt_correction_T_max 1.000000
_exptl_absorpt_correction_T_min 0.784087
_exptl_absorpt_correction_type multi-scan
_exptl_absorpt_process_details SADABS
_exptl_crystal_colour Pale-Yellow
_exptl_crystal_density_diffrn 1.427
_exptl_crystal_density_meas ?
_exptl_crystal_density_method 'not measured'
_exptl_crystal_description Lamellar
_exptl_crystal_F_000 690
_exptl_crystal_size_max 0.38
_exptl_crystal_size_mid 0.22
_exptl_crystal_size_min 0.10
_refine_diff_density_max 0.719
_refine_diff_density_min -0.365
_refine_diff_density_rms 0.049
_refine_ls_extinction_method none
_refine_ls_goodness_of_fit_ref 1.085
_refine_ls_hydrogen_treatment constr
_refine_ls_matrix_type full
_refine_ls_number_parameters 403
_refine_ls_number_reflns 5351
_refine_ls_number_restraints 0
_refine_ls_restrained_S_all 1.085
_refine_ls_R_factor_all 0.0491
_refine_ls_R_factor_gt 0.0399
_refine_ls_shift/su_max 0.002
_refine_ls_shift/su_mean 0.000
_refine_ls_structure_factor_coef Fsqd
_refine_ls_weighting_details 'calc w=1/[\s^2^(Fo^2^)+(0.0640P)^2^+0.4319P] where P=(Fo^2^+2Fc^2^)/3'
_refine_ls_weighting_scheme calc
_refine_ls_wR_factor_gt 0.1113
_refine_ls_wR_factor_ref 0.1162
_reflns_number_gt 4388
_reflns_number_total 5351
_reflns_threshold_expression >2sigma(I)
_cod_data_source_file b707853f.txt
_cod_data_source_block 2
_cod_depositor_comments
;
The following automatic conversions were performed:
'_symmetry_cell_setting' value 'Triclinic' changed to 'triclinic'
according to '/home/saulius/struct/CIF-dictionaries/cif_core.dic'
dictionary named 'cif_core.dic' version 2.4.1 from
2010-06-29.

'_exptl_absorpt_correction_type' value 'Multi-Scan' changed
to 'multi-scan' according to
'/home/saulius/struct/CIF-dictionaries/cif_core.dic' dictionary named
'cif_core.dic' version 2.4.1 from 2010-06-29.

Automatic conversion script
Id: cif_fix_enum 1527 2010-12-29 10:47:43Z saulius 

The following automatic conversions were performed:

'_exptl_crystal_density_meas' value 'None' was changed to '?' - the
value is perceived as not measured.

Automatic conversion script
Id: cif_fix_values 3008 2015-01-20 13:52:24Z robertas 
;
_cod_original_cell_volume 1535.4(6)
_cod_original_sg_symbol_H-M P-1
_cod_database_code 7202984

loop_
_symmetry_equiv_pos_as_xyz
'x, y, z'
'-x, -y, -z'

loop_
_atom_site_label
_atom_site_type_symbol
_atom_site_fract_x
_atom_site_fract_y
_atom_site_fract_z
_atom_site_U_iso_or_equiv
_atom_site_adp_type
_atom_site_occupancy
_atom_site_symmetry_multiplicity
_atom_site_calc_flag
_atom_site_refinement_flags
_atom_site_disorder_assembly
_atom_site_disorder_group
Mn1 Mn 0.24111(4) 1.01005(2) 0.25426(2) 0.03947(13) Uani 1 1 d . . .
O1 O 0.4154(2) 1.04824(18) 0.15802(18) 0.0775(6) Uani 1 1 d . . .
O2 O 0.3071(3) 0.84563(15) 0.27197(18) 0.0796(6) Uani 1 1 d . . .
O3 O 0.3663(2) 1.03323(15) 0.38968(14) 0.0639(5) Uani 1 1 d . . .
H3A H 0.4473 1.0580 0.3878 0.096 Uiso 1 1 d R . .
H3B H 0.3545 0.9948 0.4418 0.096 Uiso 1 1 d R . .
O4 O 0.0614(2) 0.98426(14) 0.36266(13) 0.0559(5) Uani 1 1 d . . .
H4A H 0.0018 1.0361 0.3840 0.084 Uiso 1 1 d R . .
H4B H 0.1131 0.9483 0.4092 0.084 Uiso 1 1 d R . .
O5 O 0.1188(2) 0.98467(14) 0.12204(13) 0.0616(5) Uani 1 1 d . . .
H5A H 0.0529 0.9452 0.1254 0.092 Uiso 1 1 d R . .
H5B H 0.1208 1.0224 0.0681 0.092 Uiso 1 1 d R . .
O6 O 0.1435(2) 1.17535(12) 0.23354(12) 0.0531(4) Uani 1 1 d . . .
H6A H 0.1251 1.1946 0.1718 0.080 Uiso 1 1 d R . .
H6B H 0.0918 1.2122 0.2769 0.080 Uiso 1 1 d R . .
O7 O 0.07128(16) 0.71255(12) 0.63760(12) 0.0400(4) Uani 1 1 d . . .
H7 H 0.0669 0.7614 0.5959 0.060 Uiso 1 1 calc R . .
O8 O 0.14896(18) 0.86160(12) 0.53661(12) 0.0474(4) Uani 1 1 d . . .
O9 O 0.3740(2) 0.90194(15) 0.55516(15) 0.0654(6) Uani 1 1 d . . .
O10 O 0.1060(2) 0.42081(13) 0.94879(12) 0.0570(5) Uani 1 1 d . . .
H10 H 0.1057 0.3781 0.9963 0.086 Uiso 1 1 calc R . .
O11 O 0.1030(2) 0.24697(14) 1.03953(13) 0.0612(5) Uani 1 1 d . . .
O12 O 0.1138(2) 0.10372(14) 0.95210(13) 0.0614(5) Uani 1 1 d . . .
N1 N 0.5914(3) 1.13047(18) 0.08734(19) 0.0634(7) Uani 1 1 d . . .
N2 N 0.3358(2) 0.69160(14) 0.35649(16) 0.0444(5) Uani 1 1 d . . .
C1 C 0.5362(5) 1.0718(3) 0.1553(3) 0.0859(10) Uani 1 1 d . . .
H1 H 0.5998 1.0449 0.2085 0.103 Uiso 1 1 calc R . .
C2 C 0.5117(6) 1.1780(4) 0.0019(4) 0.1278(17) Uani 1 1 d . . .
H2A H 0.4289 1.1429 -0.0109 0.192 Uiso 1 1 calc R . .
H2B H 0.5761 1.1737 -0.0561 0.192 Uiso 1 1 calc R . .
H2C H 0.4756 1.2498 0.0145 0.192 Uiso 1 1 calc R . .
C3 C 0.7419(5) 1.1514(4) 0.1010(4) 0.1230(18) Uani 1 1 d . . .
H3A' H 0.7877 1.1101 0.1580 0.184 Uiso 1 1 calc R . .
H3B' H 0.7387 1.2239 0.1132 0.184 Uiso 1 1 calc R . .
H3C' H 0.7989 1.1339 0.0408 0.184 Uiso 1 1 calc R . .
C4 C 0.3840(3) 0.7746(2) 0.3225(2) 0.0597(7) Uani 1 1 d . . .
H4 H 0.4821 0.7812 0.3368 0.072 Uiso 1 1 calc R . .
C5 C 0.4328(4) 0.6093(2) 0.4131(2) 0.0690(8) Uani 1 1 d . . .
H5A' H 0.5282 0.6300 0.4230 0.103 Uiso 1 1 calc R . .
H5B' H 0.4450 0.5466 0.3758 0.103 Uiso 1 1 calc R . .
H5C' H 0.3890 0.5971 0.4780 0.103 Uiso 1 1 calc R . .
C6 C 0.1842(3) 0.6764(3) 0.3420(3) 0.0804(10) Uani 1 1 d . . .
H6A' H 0.1333 0.7316 0.2983 0.121 Uiso 1 1 calc R . .
H6B' H 0.1347 0.6767 0.4065 0.121 Uiso 1 1 calc R . .
H6C' H 0.1833 0.6107 0.3115 0.121 Uiso 1 1 calc R . .
C7 C 0.2800(3) 0.84461(17) 0.57380(16) 0.0400(5) Uani 1 1 d . . .
C8 C 0.3212(2) 0.75052(15) 0.64375(15) 0.0329(5) Uani 1 1 d . . .
C9 C 0.4637(2) 0.72392(16) 0.67995(16) 0.0371(5) Uani 1 1 d . . .
H9 H 0.5349 0.7643 0.6597 0.045 Uiso 1 1 calc R . .
C10 C 0.5058(2) 0.63747(16) 0.74668(16) 0.0351(5) Uani 1 1 d . . .
C11 C 0.6537(3) 0.61077(18) 0.78331(19) 0.0447(5) Uani 1 1 d . . .
H11 H 0.7246 0.6511 0.7623 0.054 Uiso 1 1 calc R . .
C12 C 0.6945(3) 0.5276(2) 0.8484(2) 0.0511(6) Uani 1 1 d . . .
H12 H 0.7928 0.5099 0.8706 0.061 Uiso 1 1 calc R . .
C13 C 0.5864(3) 0.4690(2) 0.8817(2) 0.0553(7) Uani 1 1 d . . .
H13 H 0.6137 0.4124 0.9269 0.066 Uiso 1 1 calc R . .
C14 C 0.4419(3) 0.49263(18) 0.84973(18) 0.0470(6) Uani 1 1 d . . .
H14 H 0.3726 0.4528 0.8745 0.056 Uiso 1 1 calc R . .
C15 C 0.3953(2) 0.57670(15) 0.77947(15) 0.0336(5) Uani 1 1 d . . .
C16 C 0.2467(2) 0.60296(15) 0.74147(15) 0.0315(4) Uani 1 1 d . . .
C17 C 0.2131(2) 0.68747(15) 0.67437(15) 0.0313(4) Uani 1 1 d . . .
C18 C 0.1205(2) 0.54688(16) 0.77783(17) 0.0381(5) Uani 1 1 d . . .
H18A H 0.0998 0.5642 0.8480 0.046 Uiso 1 1 calc R . .
H18B H 0.0322 0.5756 0.7386 0.046 Uiso 1 1 calc R . .
C19 C 0.1410(2) 0.42884(16) 0.77262(16) 0.0320(4) Uani 1 1 d . . .
C20 C 0.1284(2) 0.37053(16) 0.86089(16) 0.0356(5) Uani 1 1 d . . .
C21 C 0.1383(2) 0.26040(16) 0.86146(16) 0.0362(5) Uani 1 1 d . . .
C22 C 0.1169(3) 0.19890(18) 0.95785(18) 0.0446(6) Uani 1 1 d . . .
C23 C 0.1684(2) 0.21110(16) 0.77244(17) 0.0378(5) Uani 1 1 d . . .
H23 H 0.1797 0.1388 0.7728 0.045 Uiso 1 1 calc R . .
C24 C 0.1827(2) 0.26665(16) 0.68000(16) 0.0345(5) Uani 1 1 d . . .
C25 C 0.2088(3) 0.21509(19) 0.58740(18) 0.0433(5) Uani 1 1 d . . .
H25 H 0.2245 0.1427 0.5878 0.052 Uiso 1 1 calc R . .
C26 C 0.2111(3) 0.2705(2) 0.49766(17) 0.0476(6) Uani 1 1 d . . .
H26 H 0.2292 0.2361 0.4372 0.057 Uiso 1 1 calc R . .
C27 C 0.1861(3) 0.3800(2) 0.49663(17) 0.0477(6) Uani 1 1 d . . .
H27 H 0.1845 0.4174 0.4349 0.057 Uiso 1 1 calc R . .
C28 C 0.1644(2) 0.43191(18) 0.58419(16) 0.0388(5) Uani 1 1 d . . .
H28 H 0.1496 0.5044 0.5815 0.047 Uiso 1 1 calc R . .
C29 C 0.1638(2) 0.37747(16) 0.67998(15) 0.0315(4) Uani 1 1 d . . .

loop_
_atom_site_aniso_label
_atom_site_aniso_U_11
_atom_site_aniso_U_22
_atom_site_aniso_U_33
_atom_site_aniso_U_23
_atom_site_aniso_U_13
_atom_site_aniso_U_12
Mn1 0.0492(2) 0.0364(2) 0.0341(2) 0.00746(14) -0.00426(15) -0.01276(15)
O1 0.0605(13) 0.0840(15) 0.0932(16) -0.0009(12) 0.0252(11) -0.0286(11)
O2 0.1115(18) 0.0400(11) 0.0830(15) 0.0098(10) -0.0145(13) -0.0019(11)
O3 0.0820(13) 0.0686(12) 0.0500(10) 0.0256(9) -0.0266(9) -0.0448(10)
O4 0.0601(11) 0.0569(11) 0.0468(10) 0.0198(8) 0.0061(8) -0.0034(8)
O5 0.0935(14) 0.0608(11) 0.0400(9) 0.0190(8) -0.0218(9) -0.0452(10)
O6 0.0821(13) 0.0408(9) 0.0332(9) 0.0080(7) 0.0039(8) -0.0028(8)
O7 0.0376(8) 0.0405(9) 0.0416(9) 0.0140(7) -0.0065(7) -0.0095(7)
O8 0.0487(10) 0.0463(9) 0.0464(9) 0.0190(7) -0.0072(8) -0.0107(7)
O9 0.0692(12) 0.0644(12) 0.0688(12) 0.0386(10) -0.0236(10) -0.0391(10)
O10 0.0989(14) 0.0432(9) 0.0317(9) -0.0009(7) 0.0147(9) -0.0199(9)
O11 0.0985(15) 0.0541(11) 0.0335(9) 0.0116(8) 0.0014(9) -0.0226(10)
O12 0.0980(15) 0.0475(10) 0.0466(10) 0.0198(8) -0.0188(9) -0.0401(10)
N1 0.0692(15) 0.0569(14) 0.0689(16) -0.0101(12) 0.0330(13) -0.0227(12)
N2 0.0386(10) 0.0358(10) 0.0586(13) 0.0006(9) -0.0038(9) -0.0059(8)
C1 0.102(3) 0.076(2) 0.082(2) -0.0191(19) 0.018(2) -0.015(2)
C2 0.138(4) 0.142(4) 0.097(3) 0.024(3) 0.004(3) -0.009(3)
C3 0.089(3) 0.151(4) 0.142(4) -0.079(3) 0.033(3) -0.040(3)
C4 0.0589(16) 0.0503(16) 0.0708(19) -0.0014(14) -0.0019(14) -0.0118(13)
C5 0.076(2) 0.0515(16) 0.074(2) 0.0026(14) -0.0108(16) 0.0055(14)
C6 0.0503(17) 0.089(2) 0.106(3) -0.008(2) -0.0099(17) -0.0228(16)
C7 0.0507(14) 0.0381(12) 0.0329(11) 0.0072(9) -0.0022(10) -0.0140(10)
C8 0.0401(12) 0.0304(10) 0.0293(11) 0.0014(8) 0.0006(9) -0.0095(9)
C9 0.0400(12) 0.0356(11) 0.0384(12) 0.0022(9) 0.0029(9) -0.0147(9)
C10 0.0390(12) 0.0330(11) 0.0344(11) -0.0026(9) -0.0013(9) -0.0091(9)
C11 0.0404(13) 0.0442(13) 0.0515(14) -0.0002(11) -0.0042(11) -0.0137(10)
C12 0.0435(13) 0.0546(15) 0.0545(15) 0.0033(12) -0.0149(11) -0.0067(11)
C13 0.0587(16) 0.0498(15) 0.0554(16) 0.0169(12) -0.0159(13) -0.0069(12)
C14 0.0507(14) 0.0444(13) 0.0465(14) 0.0145(11) -0.0084(11) -0.0131(11)
C15 0.0408(12) 0.0300(10) 0.0309(11) 0.0000(8) -0.0019(9) -0.0088(9)
C16 0.0383(11) 0.0285(10) 0.0293(10) 0.0004(8) 0.0007(8) -0.0102(8)
C17 0.0353(11) 0.0305(10) 0.0286(10) -0.0007(8) -0.0010(8) -0.0072(8)
C18 0.0393(12) 0.0325(11) 0.0426(12) 0.0069(9) 0.0039(9) -0.0083(9)
C19 0.0313(10) 0.0322(11) 0.0337(11) 0.0060(9) -0.0010(8) -0.0103(8)
C20 0.0402(12) 0.0361(11) 0.0320(11) 0.0019(9) 0.0011(9) -0.0113(9)
C21 0.0407(12) 0.0359(11) 0.0337(11) 0.0067(9) -0.0048(9) -0.0134(9)
C22 0.0526(14) 0.0451(14) 0.0392(13) 0.0159(11) -0.0088(11) -0.0208(11)
C23 0.0416(12) 0.0307(11) 0.0423(13) 0.0051(9) -0.0067(10) -0.0110(9)
C24 0.0317(11) 0.0394(11) 0.0335(11) 0.0006(9) -0.0034(9) -0.0093(9)
C25 0.0414(13) 0.0476(13) 0.0425(13) -0.0065(10) -0.0021(10) -0.0106(10)
C26 0.0429(13) 0.0706(17) 0.0323(12) -0.0089(11) -0.0003(10) -0.0164(12)
C27 0.0483(14) 0.0678(17) 0.0306(12) 0.0071(11) -0.0037(10) -0.0224(12)
C28 0.0388(12) 0.0454(13) 0.0346(12) 0.0095(10) -0.0037(9) -0.0162(10)
C29 0.0254(10) 0.0389(11) 0.0316(11) 0.0065(9) -0.0033(8) -0.0110(8)

loop_
_atom_type_symbol
_atom_type_description
_atom_type_scat_dispersion_real
_atom_type_scat_dispersion_imag
_atom_type_scat_source
C C 0.0033 0.0016 'International Tables Vol C Tables 4.2.6.8 and 6.1.1.4'
H H 0.0000 0.0000 'International Tables Vol C Tables 4.2.6.8 and 6.1.1.4'
N N 0.0061 0.0033 'International Tables Vol C Tables 4.2.6.8 and 6.1.1.4'
O O 0.0106 0.0060 'International Tables Vol C Tables 4.2.6.8 and 6.1.1.4'
Mn Mn 0.3368 0.7283 'International Tables Vol C Tables 4.2.6.8 and 6.1.1.4'

loop_
_geom_angle_atom_site_label_1
_geom_angle_atom_site_label_2
_geom_angle_atom_site_label_3
_geom_angle
_geom_angle_site_symmetry_1
_geom_angle_site_symmetry_3
_geom_angle_publ_flag
O2 Mn1 O5 88.37(8) . . ?
O2 Mn1 O1 100.15(10) . . ?
O5 Mn1 O1 88.92(9) . . ?
O2 Mn1 O3 90.71(8) . . ?
O5 Mn1 O3 179.07(6) . . ?
O1 Mn1 O3 91.41(9) . . ?
O2 Mn1 O6 172.55(8) . . ?
O5 Mn1 O6 86.69(7) . . ?
O1 Mn1 O6 85.33(8) . . ?
O3 Mn1 O6 94.20(7) . . ?
O2 Mn1 O4 84.12(8) . . ?
O5 Mn1 O4 94.87(7) . . ?
O1 Mn1 O4 174.39(8) . . ?
O3 Mn1 O4 84.86(7) . . ?
O6 Mn1 O4 90.75(7) . . ?
C1 O1 Mn1 145.4(3) . . ?
C4 O2 Mn1 145.0(2) . . ?
Mn1 O3 H3A 123.2 . . ?
Mn1 O3 H3B 116.6 . . ?
H3A O3 H3B 115.6 . . ?
Mn1 O4 H4A 119.8 . . ?
Mn1 O4 H4B 100.0 . . ?
H4A O4 H4B 114.1 . . ?
Mn1 O5 H5A 120.5 . . ?
Mn1 O5 H5B 121.3 . . ?
H5A O5 H5B 117.0 . . ?
Mn1 O6 H6A 113.5 . . ?
Mn1 O6 H6B 126.1 . . ?
H6A O6 H6B 115.1 . . ?
C17 O7 H7 109.5 . . ?
C20 O10 H10 109.5 . . ?
C1 N1 C2 123.7(4) . . ?
C1 N1 C3 119.0(4) . . ?
C2 N1 C3 117.2(4) . . ?
C4 N2 C6 122.2(2) . . ?
C4 N2 C5 121.2(2) . . ?
C6 N2 C5 116.5(2) . . ?
O1 C1 N1 128.5(4) . . ?
O1 C1 H1 115.7 . . ?
N1 C1 H1 115.7 . . ?
N1 C2 H2A 109.5 . . ?
N1 C2 H2B 109.5 . . ?
H2A C2 H2B 109.5 . . ?
N1 C2 H2C 109.5 . . ?
H2A C2 H2C 109.5 . . ?
H2B C2 H2C 109.5 . . ?
N1 C3 H3A' 109.5 . . ?
N1 C3 H3B' 109.5 . . ?
H3A' C3 H3B' 109.5 . . ?
N1 C3 H3C' 109.5 . . ?
H3A' C3 H3C' 109.5 . . ?
H3B' C3 H3C' 109.5 . . ?
O2 C4 N2 123.8(3) . . ?
O2 C4 H4 118.1 . . ?
N2 C4 H4 118.1 . . ?
N2 C5 H5A' 109.5 . . ?
N2 C5 H5B' 109.5 . . ?
H5A' C5 H5B' 109.5 . . ?
N2 C5 H5C' 109.5 . . ?
H5A' C5 H5C' 109.5 . . ?
H5B' C5 H5C' 109.5 . . ?
N2 C6 H6A' 109.5 . . ?
N2 C6 H6B' 109.5 . . ?
H6A' C6 H6B' 109.5 . . ?
N2 C6 H6C' 109.5 . . ?
H6A' C6 H6C' 109.5 . . ?
H6B' C6 H6C' 109.5 . . ?
O9 C7 O8 123.2(2) . . ?
O9 C7 C8 119.0(2) . . ?
O8 C7 C8 117.78(19) . . ?
C9 C8 C17 118.61(19) . . ?
C9 C8 C7 120.38(19) . . ?
C17 C8 C7 121.01(19) . . ?
C8 C9 C10 121.99(19) . . ?
C8 C9 H9 119.0 . . ?
C10 C9 H9 119.0 . . ?
C9 C10 C11 121.3(2) . . ?
C9 C10 C15 118.9(2) . . ?
C11 C10 C15 119.7(2) . . ?
C12 C11 C10 121.5(2) . . ?
C12 C11 H11 119.3 . . ?
C10 C11 H11 119.3 . . ?
C11 C12 C13 118.9(2) . . ?
C11 C12 H12 120.5 . . ?
C13 C12 H12 120.5 . . ?
C14 C13 C12 121.7(2) . . ?
C14 C13 H13 119.1 . . ?
C12 C13 H13 119.1 . . ?
C13 C14 C15 121.3(2) . . ?
C13 C14 H14 119.4 . . ?
C15 C14 H14 119.4 . . ?
C14 C15 C16 123.55(19) . . ?
C14 C15 C10 116.8(2) . . ?
C16 C15 C10 119.61(19) . . ?
C17 C16 C15 118.67(18) . . ?
C17 C16 C18 118.32(19) . . ?
C15 C16 C18 122.84(18) . . ?
O7 C17 C16 118.81(18) . . ?
O7 C17 C8 119.05(18) . . ?
C16 C17 C8 122.13(19) . . ?
C19 C18 C16 118.69(18) . . ?
C19 C18 H18A 107.6 . . ?
C16 C18 H18A 107.6 . . ?
C19 C18 H18B 107.6 . . ?
C16 C18 H18B 107.6 . . ?
H18A C18 H18B 107.1 . . ?
C20 C19 C29 118.89(19) . . ?
C20 C19 C18 118.58(19) . . ?
C29 C19 C18 122.42(18) . . ?
O10 C20 C19 118.20(19) . . ?
O10 C20 C21 119.84(18) . . ?
C19 C20 C21 121.96(19) . . ?
C23 C21 C20 118.60(19) . . ?
C23 C21 C22 120.4(2) . . ?
C20 C21 C22 121.0(2) . . ?
O12 C22 O11 124.2(2) . . ?
O12 C22 C21 118.1(2) . . ?
O11 C22 C21 117.7(2) . . ?
C21 C23 C24 121.8(2) . . ?
C21 C23 H23 119.1 . . ?
C24 C23 H23 119.1 . . ?
C23 C24 C25 121.4(2) . . ?
C23 C24 C29 118.68(19) . . ?
C25 C24 C29 119.8(2) . . ?
C26 C25 C24 120.6(2) . . ?
C26 C25 H25 119.7 . . ?
C24 C25 H25 119.7 . . ?
C25 C26 C27 119.8(2) . . ?
C25 C26 H26 120.1 . . ?
C27 C26 H26 120.1 . . ?
C28 C27 C26 121.1(2) . . ?
C28 C27 H27 119.4 . . ?
C26 C27 H27 119.4 . . ?
C27 C28 C29 121.2(2) . . ?
C27 C28 H28 119.4 . . ?
C29 C28 H28 119.4 . . ?
C19 C29 C28 122.77(19) . . ?
C19 C29 C24 119.83(18) . . ?
C28 C29 C24 117.38(19) . . ?

loop_
_geom_bond_atom_site_label_1
_geom_bond_atom_site_label_2
_geom_bond_distance
_geom_bond_site_symmetry_2
_geom_bond_publ_flag
Mn1 O2 2.130(2) . ?
Mn1 O5 2.1332(17) . ?
Mn1 O1 2.135(2) . ?
Mn1 O3 2.1748(17) . ?
Mn1 O6 2.1963(17) . ?
Mn1 O4 2.2240(17) . ?
O1 C1 1.186(4) . ?
O2 C4 1.237(3) . ?
O3 H3A 0.8498 . ?
O3 H3B 0.8501 . ?
O4 H4A 0.8495 . ?
O4 H4B 0.8505 . ?
O5 H5A 0.8500 . ?
O5 H5B 0.8496 . ?
O6 H6A 0.8502 . ?
O6 H6B 0.8501 . ?
O7 C17 1.363(2) . ?
O7 H7 0.8200 . ?
O8 C7 1.271(3) . ?
O9 C7 1.240(3) . ?
O10 C20 1.351(3) . ?
O10 H10 0.8200 . ?
O11 C22 1.261(3) . ?
O12 C22 1.249(3) . ?
N1 C1 1.305(4) . ?
N1 C2 1.406(5) . ?
N1 C3 1.450(4) . ?
N2 C4 1.294(3) . ?
N2 C6 1.438(3) . ?
N2 C5 1.454(3) . ?
C1 H1 0.9300 . ?
C2 H2A 0.9600 . ?
C2 H2B 0.9600 . ?
C2 H2C 0.9600 . ?
C3 H3A' 0.9600 . ?
C3 H3B' 0.9600 . ?
C3 H3C' 0.9600 . ?
C4 H4 0.9300 . ?
C5 H5A' 0.9600 . ?
C5 H5B' 0.9600 . ?
C5 H5C' 0.9600 . ?
C6 H6A' 0.9600 . ?
C6 H6B' 0.9600 . ?
C6 H6C' 0.9600 . ?
C7 C8 1.501(3) . ?
C8 C9 1.366(3) . ?
C8 C17 1.426(3) . ?
C9 C10 1.403(3) . ?
C9 H9 0.9300 . ?
C10 C11 1.414(3) . ?
C10 C15 1.431(3) . ?
C11 C12 1.358(3) . ?
C11 H11 0.9300 . ?
C12 C13 1.399(4) . ?
C12 H12 0.9300 . ?
C13 C14 1.363(4) . ?
C13 H13 0.9300 . ?
C14 C15 1.416(3) . ?
C14 H14 0.9300 . ?
C15 C16 1.425(3) . ?
C16 C17 1.378(3) . ?
C16 C18 1.523(3) . ?
C18 C19 1.521(3) . ?
C18 H18A 0.9700 . ?
C18 H18B 0.9700 . ?
C19 C20 1.378(3) . ?
C19 C29 1.413(3) . ?
C20 C21 1.421(3) . ?
C21 C23 1.364(3) . ?
C21 C22 1.503(3) . ?
C23 C24 1.408(3) . ?
C23 H23 0.9300 . ?
C24 C25 1.416(3) . ?
C24 C29 1.424(3) . ?
C25 C26 1.362(3) . ?
C25 H25 0.9300 . ?
C26 C27 1.404(4) . ?
C26 H26 0.9300 . ?
C27 C28 1.357(3) . ?
C27 H27 0.9300 . ?
C28 C29 1.423(3) . ?
C28 H28 0.9300 . ?

loop_
_geom_torsion_atom_site_label_1
_geom_torsion_atom_site_label_2
_geom_torsion_atom_site_label_3
_geom_torsion_atom_site_label_4
_geom_torsion
_geom_torsion_site_symmetry_1
_geom_torsion_site_symmetry_2
_geom_torsion_site_symmetry_3
_geom_torsion_site_symmetry_4
_geom_torsion_publ_flag
O2 Mn1 O1 C1 -89.4(4) . . . . ?
O5 Mn1 O1 C1 -177.6(4) . . . . ?
O3 Mn1 O1 C1 1.6(4) . . . . ?
O6 Mn1 O1 C1 95.7(4) . . . . ?
O5 Mn1 O2 C4 176.2(4) . . . . ?
O1 Mn1 O2 C4 87.6(4) . . . . ?
O3 Mn1 O2 C4 -4.0(4) . . . . ?
O4 Mn1 O2 C4 -88.8(4) . . . . ?
Mn1 O1 C1 N1 -148.5(3) . . . . ?
C2 N1 C1 O1 0.2(6) . . . . ?
C3 N1 C1 O1 178.2(3) . . . . ?
Mn1 O2 C4 N2 133.1(3) . . . . ?
C6 N2 C4 O2 -2.7(5) . . . . ?
C5 N2 C4 O2 178.3(3) . . . . ?
O9 C7 C8 C9 -5.1(3) . . . . ?
O8 C7 C8 C9 175.1(2) . . . . ?
O9 C7 C8 C17 174.5(2) . . . . ?
O8 C7 C8 C17 -5.3(3) . . . . ?
C17 C8 C9 C10 -0.6(3) . . . . ?
C7 C8 C9 C10 179.0(2) . . . . ?
C8 C9 C10 C11 179.8(2) . . . . ?
C8 C9 C10 C15 -1.4(3) . . . . ?
C9 C10 C11 C12 179.5(2) . . . . ?
C15 C10 C11 C12 0.7(3) . . . . ?
C10 C11 C12 C13 -1.6(4) . . . . ?
C11 C12 C13 C14 0.6(4) . . . . ?
C12 C13 C14 C15 1.3(4) . . . . ?
C13 C14 C15 C16 178.2(2) . . . . ?
C13 C14 C15 C10 -2.1(3) . . . . ?
C9 C10 C15 C14 -177.7(2) . . . . ?
C11 C10 C15 C14 1.1(3) . . . . ?
C9 C10 C15 C16 2.0(3) . . . . ?
C11 C10 C15 C16 -179.21(19) . . . . ?
C14 C15 C16 C17 179.1(2) . . . . ?
C10 C15 C16 C17 -0.6(3) . . . . ?
C14 C15 C16 C18 3.8(3) . . . . ?
C10 C15 C16 C18 -175.81(19) . . . . ?
C15 C16 C17 O7 179.76(17) . . . . ?
C18 C16 C17 O7 -4.8(3) . . . . ?
C15 C16 C17 C8 -1.4(3) . . . . ?
C18 C16 C17 C8 173.99(19) . . . . ?
C9 C8 C17 O7 -179.13(18) . . . . ?
C7 C8 C17 O7 1.3(3) . . . . ?
C9 C8 C17 C16 2.1(3) . . . . ?
C7 C8 C17 C16 -177.54(19) . . . . ?
C17 C16 C18 C19 130.4(2) . . . . ?
C15 C16 C18 C19 -54.4(3) . . . . ?
C16 C18 C19 C20 122.3(2) . . . . ?
C16 C18 C19 C29 -61.5(3) . . . . ?
C29 C19 C20 O10 -179.72(19) . . . . ?
C18 C19 C20 O10 -3.4(3) . . . . ?
C29 C19 C20 C21 0.3(3) . . . . ?
C18 C19 C20 C21 176.66(19) . . . . ?
O10 C20 C21 C23 -176.8(2) . . . . ?
C19 C20 C21 C23 3.2(3) . . . . ?
O10 C20 C21 C22 3.0(3) . . . . ?
C19 C20 C21 C22 -177.0(2) . . . . ?
C23 C21 C22 O12 -6.5(3) . . . . ?
C20 C21 C22 O12 173.8(2) . . . . ?
C23 C21 C22 O11 173.6(2) . . . . ?
C20 C21 C22 O11 -6.1(3) . . . . ?
C20 C21 C23 C24 -3.0(3) . . . . ?
C22 C21 C23 C24 177.2(2) . . . . ?
C21 C23 C24 C25 -177.7(2) . . . . ?
C21 C23 C24 C29 -0.6(3) . . . . ?
C23 C24 C25 C26 175.0(2) . . . . ?
C29 C24 C25 C26 -2.1(3) . . . . ?
C24 C25 C26 C27 -0.6(3) . . . . ?
C25 C26 C27 C28 2.2(3) . . . . ?
C26 C27 C28 C29 -1.0(3) . . . . ?
C20 C19 C29 C28 174.06(19) . . . . ?
C18 C19 C29 C28 -2.2(3) . . . . ?
C20 C19 C29 C24 -4.0(3) . . . . ?
C18 C19 C29 C24 179.79(18) . . . . ?
C27 C28 C29 C19 -179.8(2) . . . . ?
C27 C28 C29 C24 -1.7(3) . . . . ?
C23 C24 C29 C19 4.2(3) . . . . ?
C25 C24 C29 C19 -178.64(19) . . . . ?
C23 C24 C29 C28 -173.98(19) . . . . ?
C25 C24 C29 C28 3.2(3) . . . . ?
